data_7004333
loop_
_publ_author_name
'Liu, Hongsheng'
'G\'omez-Garc\'ia, Carlos J.'
'Peng, Jun'
'Sha, Jingquan'
'Li, Yangguang'
'Yan, Yechao'

_publ_section_title
;
 3D-transition metal mono-substituted Keggin polyoxotungstate with an
 antenna molecule: synthesis, structure and characterization
;
_journal_issue 44
_journal_name_full 'Dalton Transactions'
_journal_page_first 6211
_journal_page_last 6218
_journal_paper_doi 10.1039/b805714a
_journal_year 2008
_chemical_formula_sum 'C20.4 H47.6 N13.6 Ni O46.2 Si W11'
_chemical_formula_weight 3331.87
_chemical_name_systematic
;
?
;
_space_group_IT_number 2
_symmetry_cell_setting monoclinic
_symmetry_space_group_name_Hall '-P 1'
_symmetry_space_group_name_H-M 'P -1'
_atom_sites_solution_hydrogens geom
_atom_sites_solution_primary direct
_atom_sites_solution_secondary difmap
_audit_creation_method SHELXL-97
_cell_angle_alpha 82.21(3)
_cell_angle_beta 77.22(3)
_cell_angle_gamma 70.75(3)
_cell_formula_units_Z 2
_cell_length_a 12.117(2)
_cell_length_b 12.745(3)
_cell_length_c 21.917(4)
_cell_measurement_temperature 466(2)
_cell_volume 3109.1(12)
_computing_cell_refinement 'Bruker SMART'
_computing_data_collection 'Bruker SMART'
_computing_data_reduction 'Bruker SAINT'
_computing_molecular_graphics 'Bruker SHELXTL'
_computing_publication_material 'Bruker SHELXTL'
_computing_structure_refinement 'SHELXL-97 (Sheldrick, 1997)'
_computing_structure_solution 'SHELXS-97 (Sheldrick, 1990)'
_diffrn_ambient_temperature 273(2)
_diffrn_measured_fraction_theta_full 0.971
_diffrn_measured_fraction_theta_max 0.971
_diffrn_measurement_device_type 'CCDC area detector'
_diffrn_measurement_method 'phi and omega scans'
_diffrn_radiation_monochromator graphite
_diffrn_radiation_source 'fine-focus sealed tube'
_diffrn_radiation_type MoK\a
_diffrn_radiation_wavelength 0.71073
_diffrn_reflns_av_R_equivalents 0.0292
_diffrn_reflns_av_sigmaI/netI 0.0643
_diffrn_reflns_limit_h_max 14
_diffrn_reflns_limit_h_min -14
_diffrn_reflns_limit_k_max 8
_diffrn_reflns_limit_k_min -15
_diffrn_reflns_limit_l_max 26
_diffrn_reflns_limit_l_min -24
_diffrn_reflns_number 16183
_diffrn_reflns_theta_full 25.25
_diffrn_reflns_theta_max 25.25
_diffrn_reflns_theta_min 1.70
_exptl_absorpt_coefficient_mu 20.683
_exptl_absorpt_correction_T_max 0.2315
_exptl_absorpt_correction_T_min 0.0787
_exptl_absorpt_correction_type multi-scan
_exptl_absorpt_process_details SADABS
_exptl_crystal_colour blue-green
_exptl_crystal_density_diffrn 3.559
_exptl_crystal_density_method 'not measured'
_exptl_crystal_description sheet-like
_exptl_crystal_F_000 2982
_exptl_crystal_size_max 0.25
_exptl_crystal_size_mid 0.14
_exptl_crystal_size_min 0.10
_refine_diff_density_max 4.580
_refine_diff_density_min -2.188
_refine_diff_density_rms 0.440
_refine_ls_extinction_method none
_refine_ls_goodness_of_fit_ref 1.132
_refine_ls_hydrogen_treatment constr
_refine_ls_matrix_type full
_refine_ls_number_parameters 809
_refine_ls_number_reflns 10948
_refine_ls_number_restraints 191
_refine_ls_restrained_S_all 1.126
_refine_ls_R_factor_all 0.0806
_refine_ls_R_factor_gt 0.0663
_refine_ls_shift/su_max 0.001
_refine_ls_shift/su_mean 0.000
_refine_ls_structure_factor_coef Fsqd
_refine_ls_weighting_details 'calc w=1/[\s^2^(Fo^2^)+(0.0514P)^2^+162.3112P] where P=(Fo^2^+2Fc^2^)/3'
_refine_ls_weighting_scheme calc
_refine_ls_wR_factor_gt 0.1474
_refine_ls_wR_factor_ref 0.1533
_reflns_number_gt 9198
_reflns_number_total 10948
_reflns_threshold_expression >2sigma(I)
_cod_data_source_file b805714a.txt
_cod_data_source_block ch1
_cod_depositor_comments
;
The following automatic conversions were performed:
'_symmetry_cell_setting' value 'Monoclinic' changed to 'monoclinic'
according to '/home/saulius/struct/CIF-dictionaries/cif_core.dic'
dictionary named 'cif_core.dic' version 2.4.1 from 2010-06-29.

Automatic conversion script
Id: cif_fix_enum 1527 2010-12-29 10:47:43Z saulius 
;
_cod_original_cell_volume 3109.0(11)
_cod_original_sg_symbol_H-M P-1
_cod_original_formula_sum 'C20.40 H47.60 N13.60 Ni O46.20 Si W11'
_cod_database_code 7004333

loop_
_symmetry_equiv_pos_as_xyz
'x, y, z'
'-x, -y, -z'

loop_
_atom_site_label
_atom_site_type_symbol
_atom_site_fract_x
_atom_site_fract_y
_atom_site_fract_z
_atom_site_U_iso_or_equiv
_atom_site_adp_type
_atom_site_occupancy
_atom_site_symmetry_multiplicity
_atom_site_calc_flag
_atom_site_refinement_flags
_atom_site_disorder_assembly
_atom_site_disorder_group
Si1 Si 0.8383(5) 0.7749(4) 0.2570(3) 0.0154(11) Uani 1 1 d . . .
W1 W 0.92936(15) 1.00695(14) 0.24774(9) 0.0160(4) Uani 0.20 1 d P . .
Ni1 Ni 0.92936(15) 1.00695(14) 0.24774(9) 0.0160(4) Uani 0.80 1 d P . .
W2 W 0.75051(8) 0.53801(7) 0.25531(5) 0.0164(2) Uani 0.80 1 d P . .
Ni2 Ni 0.75051(8) 0.53801(7) 0.25531(5) 0.0164(2) Uani 0.20 1 d P . .
W3 W 0.69035(7) 0.96920(6) 0.37041(4) 0.01781(19) Uani 1 1 d . . .
W4 W 0.97176(8) 0.57663(7) 0.14210(4) 0.0209(2) Uani 1 1 d . . .
W5 W 0.79174(8) 0.99405(7) 0.13787(4) 0.0200(2) Uani 1 1 d . . .
W6 W 0.59625(7) 0.74365(6) 0.37461(4) 0.01631(19) Uani 1 1 d . . .
W7 W 0.99619(7) 0.78801(6) 0.37065(4) 0.01790(19) Uani 1 1 d . . .
W8 W 1.07029(8) 0.82754(7) 0.14006(4) 0.0206(2) Uani 1 1 d . . .
W9 W 0.69161(8) 0.74413(7) 0.14117(4) 0.0203(2) Uani 1 1 d . . .
W10 W 0.90645(7) 0.56037(6) 0.37764(4) 0.0185(2) Uani 1 1 d . . .
W11 W 0.54315(7) 0.94853(6) 0.26127(4) 0.01788(19) Uani 1 1 d . . .
W12 W 1.12885(7) 0.59662(7) 0.26408(4) 0.0198(2) Uani 1 1 d . . .
O1 O 1.0616(12) 0.5476(11) 0.2066(7) 0.023(3) Uani 1 1 d . A .
O2 O 1.0701(14) 0.4903(12) 0.0884(8) 0.031(4) Uani 1 1 d U . .
O3 O 1.1966(15) 0.8102(13) 0.0813(8) 0.036(4) Uani 1 1 d . A .
O4 O 0.6960(14) 0.4233(11) 0.2706(7) 0.028(4) Uani 1 1 d . . .
O5 O 1.0646(12) 0.5053(10) 0.3289(7) 0.018(3) Uani 1 1 d . A .
O6 O 0.8368(13) 1.0825(12) 0.1781(8) 0.028(4) Uani 1 1 d . A .
O7 O 0.8848(12) 0.4821(11) 0.1894(7) 0.020(3) Uani 1 1 d U . .
O8 O 0.7365(15) 1.0826(12) 0.0766(8) 0.034(4) Uani 1 1 d U A .
O9 O 0.8175(12) 0.6881(10) 0.2139(6) 0.016(3) Uani 1 1 d U A .
O10 O 1.0751(12) 0.9420(12) 0.1793(8) 0.026(3) Uani 1 1 d U A .
O11 O 0.8401(13) 0.6444(12) 0.0984(7) 0.027(3) Uani 1 1 d U A .
O12 O 0.4081(13) 1.0345(12) 0.2457(8) 0.027(4) Uani 1 1 d . A .
O13 O 1.0076(12) 0.8978(10) 0.3092(7) 0.022(3) Uani 1 1 d . A .
O14 O 0.7469(12) 0.6539(10) 0.3961(6) 0.016(3) Uani 1 1 d . A .
O15 O 0.6069(14) 0.7623(12) 0.0846(7) 0.025(3) Uani 1 1 d . A .
O16 O 1.1323(12) 0.7208(12) 0.2049(8) 0.026(4) Uani 1 1 d . A .
O17 O 1.1379(11) 0.6814(11) 0.3287(7) 0.019(3) Uani 1 1 d . A .
O18 O 0.5563(12) 1.0262(11) 0.3257(7) 0.023(3) Uani 1 1 d . A .
O19 O 0.6361(11) 0.6419(11) 0.3106(7) 0.019(3) Uani 1 1 d . A .
O20 O 0.9326(11) 0.7044(10) 0.3017(6) 0.015(3) Uani 1 1 d . A .
O21 O 0.9085(11) 0.4515(10) 0.4338(7) 0.018(3) Uani 1 1 d . A .
O22 O 0.9561(12) 0.6515(12) 0.4182(7) 0.021(3) Uani 1 1 d . A .
O23 O 0.6519(11) 1.0065(11) 0.2002(6) 0.017(3) Uani 1 1 d . A .
O24 O 0.9519(12) 0.9242(11) 0.0929(6) 0.019(3) Uani 1 1 d U A .
O25 O 0.6605(13) 0.6129(12) 0.1893(7) 0.025(3) Uani 1 1 d . A .
O26 O 0.4889(11) 0.8466(10) 0.3261(6) 0.015(3) Uani 1 1 d . A .
O27 O 0.5806(12) 0.8347(11) 0.2037(7) 0.022(3) Uani 1 1 d . A .
O28 O 1.0539(13) 0.8195(12) 0.4287(7) 0.026(3) Uani 1 1 d . A .
O29 O 0.8275(12) 0.8637(11) 0.3958(7) 0.022(3) Uani 1 1 d . A .
O30 O 1.2754(13) 0.5117(12) 0.2499(8) 0.030(4) Uani 1 1 d . A .
O31 O 0.7826(11) 1.0317(10) 0.3088(6) 0.016(3) Uani 1 1 d . A .
O32 O 0.7575(13) 0.8617(11) 0.1177(7) 0.023(3) Uani 1 1 d . A .
O33 O 0.8509(11) 0.5103(11) 0.3143(6) 0.019(3) Uani 1 1 d . A .
O34 O 0.6035(12) 0.8637(10) 0.4151(7) 0.019(3) Uani 1 1 d . A .
O35 O 0.8900(11) 0.8676(10) 0.2099(6) 0.016(3) Uani 1 1 d U A .
O36 O 0.7110(11) 0.8374(10) 0.3009(7) 0.017(3) Uani 1 1 d . A .
O37 O 0.4969(12) 0.6954(12) 0.4303(7) 0.021(3) Uani 1 1 d . A .
O38 O 0.6409(11) 1.0621(11) 0.4287(7) 0.021(3) Uani 1 1 d . A .
O39 O 1.0150(11) 0.7075(11) 0.1192(7) 0.017(3) Uani 1 1 d . A .
N1 N 0.9901(15) 1.1284(13) 0.2587(8) 0.034(4) Uani 0.80 1 d PGU A 1
C2 C 0.9260(16) 1.2212(16) 0.2903(11) 0.048(6) Uani 0.80 1 d PGU A 1
H2 H 0.8474 1.2373 0.3113 0.048 Uiso 0.80 1 calc PR A 1
N2 N 0.997(2) 1.2865(18) 0.2855(11) 0.051(6) Uani 0.80 1 d PGU A 1
H2A H 0.9776 1.3497 0.3014 0.051 Uiso 0.80 1 calc PR A 1
C1 C 1.106(2) 1.234(2) 0.2510(11) 0.049(8) Uani 0.80 1 d PGU A 1
H1 H 1.1710 1.2601 0.2406 0.049 Uiso 0.80 1 calc PR A 1
C3 C 1.1012(17) 1.1362(17) 0.2345(11) 0.045(6) Uani 0.80 1 d PGU A 1
H3 H 1.1630 1.0841 0.2108 0.045 Uiso 0.80 1 calc PR A 1
O40 O 0.9901(15) 1.1284(13) 0.2587(8) 0.034(4) Uani 0.20 1 d P A 2
N3 N 0.711(2) 0.4501(15) 0.1017(9) 0.067(8) Uani 1 1 d GU . .
H3A H 0.6974 0.4943 0.1308 0.067 Uiso 1 1 calc R . .
C4 C 0.700(2) 0.3494(16) 0.1095(9) 0.081(12) Uani 1 1 d GU . .
H4 H 0.6752 0.3138 0.1475 0.081 Uiso 1 1 calc R . .
N4 N 0.729(2) 0.3081(14) 0.0540(10) 0.063(7) Uani 1 1 d GU . .
H4A H 0.7292 0.2436 0.0466 0.063 Uiso 1 1 calc R . .
C5 C 0.759(2) 0.3833(16) 0.0117(9) 0.064(9) Uani 1 1 d GU . .
H5 H 0.7837 0.3757 -0.0312 0.064 Uiso 1 1 calc R . .
C6 C 0.748(2) 0.4711(15) 0.0412(9) 0.058(9) Uani 1 1 d G . .
H6 H 0.7634 0.5362 0.0227 0.058 Uiso 1 1 calc R . .
N5 N 0.969(2) 0.7443(17) -0.0952(8) 0.090(12) Uani 1 1 d GU . .
H5A H 0.9793 0.7077 -0.1272 0.090 Uiso 1 1 calc R . .
C7 C 0.9409(19) 0.7103(14) -0.0360(8) 0.046(6) Uani 1 1 d GU . .
H7 H 0.9280 0.6425 -0.0216 0.046 Uiso 1 1 calc R . .
N6 N 0.9337(16) 0.7892(13) -0.0009(7) 0.037(5) Uani 1 1 d GU . .
H6A H 0.9164 0.7871 0.0394 0.037 Uiso 1 1 calc R . .
C8 C 0.9578(18) 0.8721(14) -0.0384(8) 0.041(5) Uani 1 1 d GU . .
H8 H 0.9591 0.9385 -0.0259 0.041 Uiso 1 1 calc R . .
C9 C 0.980(2) 0.8443(16) -0.0966(8) 0.053(6) Uani 1 1 d GU . .
H9 H 0.9994 0.8877 -0.1324 0.053 Uiso 1 1 calc R . .
N7 N 0.3700(16) 1.2078(16) 0.3872(8) 0.055(6) Uani 1 1 d GU . .
H7A H 0.4278 1.1772 0.3580 0.055 Uiso 1 1 calc R . .
C10 C 0.3650(14) 1.1832(15) 0.4495(8) 0.045(6) Uani 1 1 d GU . .
H10 H 0.4233 1.1303 0.4684 0.045 Uiso 1 1 calc R . .
N8 N 0.2602(13) 1.2491(13) 0.4796(8) 0.034(4) Uani 1 1 d GU . .
H8A H 0.2359 1.2494 0.5196 0.034 Uiso 1 1 calc R . .
C11 C 0.2005(15) 1.3143(15) 0.4359(8) 0.050(6) Uani 1 1 d GU . .
H11 H 0.1259 1.3675 0.4437 0.050 Uiso 1 1 calc R . .
C12 C 0.2684(18) 1.2888(17) 0.3788(8) 0.060(6) Uani 1 1 d GU . .
H12 H 0.2486 1.3213 0.3404 0.060 Uiso 1 1 calc R . .
N9 N 0.0941(13) 1.0652(13) 0.4309(9) 0.046(6) Uani 1 1 d GU . .
H9A H 0.0256 1.1143 0.4401 0.046 Uiso 1 1 calc R . .
C13 C 0.1396(15) 1.0191(15) 0.3771(8) 0.050(6) Uani 1 1 d GU . .
H13 H 0.1033 1.0339 0.3423 0.050 Uiso 1 1 calc R . .
N10 N 0.2454(15) 0.9484(14) 0.3810(8) 0.043(5) Uani 1 1 d GU . .
H10A H 0.2931 0.9077 0.3519 0.043 Uiso 1 1 calc R . .
C14 C 0.2652(14) 0.9508(17) 0.4373(9) 0.052(7) Uani 1 1 d GU . .
H14 H 0.3335 0.9088 0.4526 0.052 Uiso 1 1 calc R . .
C15 C 0.1718(15) 1.0230(17) 0.4681(9) 0.053(8) Uani 1 1 d GU . .
H15 H 0.1623 1.0410 0.5091 0.053 Uiso 1 1 calc R . .
N11 N 0.5397(14) 0.5582(14) 0.5628(9) 0.047(5) Uani 1 1 d GU . .
H11A H 0.4801 0.6081 0.5502 0.047 Uiso 1 1 calc R . .
C16 C 0.5412(16) 0.5105(15) 0.6203(9) 0.053(6) Uani 1 1 d GU . .
H16 H 0.4779 0.5251 0.6542 0.053 Uiso 1 1 calc R . .
N12 N 0.6486(18) 0.4385(14) 0.6211(9) 0.057(6) Uani 1 1 d GU . .
H12A H 0.6721 0.3970 0.6530 0.057 Uiso 1 1 calc R . .
C17 C 0.7134(15) 0.4417(16) 0.5641(10) 0.048(6) Uani 1 1 d GU . .
H17 H 0.7924 0.3994 0.5515 0.048 Uiso 1 1 calc R . .
C18 C 0.6461(16) 0.5157(16) 0.5280(8) 0.053(7) Uani 1 1 d GU . .
H18 H 0.6695 0.5344 0.4857 0.053 Uiso 1 1 calc R . .
N13 N 0.366(2) 0.985(2) 0.1175(12) 0.085(9) Uani 1 1 d GU . .
H13A H 0.3638 0.9448 0.1524 0.085 Uiso 1 1 calc R . .
C19 C 0.330(2) 0.9689(19) 0.0652(12) 0.078(9) Uani 1 1 d GU . .
H19 H 0.2992 0.9131 0.0613 0.078 Uiso 1 1 calc R . .
N14 N 0.349(2) 1.050(2) 0.0197(11) 0.077(7) Uani 1 1 d GU . .
H14A H 0.3332 1.0580 -0.0174 0.077 Uiso 1 1 calc R . .
C20 C 0.396(2) 1.116(2) 0.0438(13) 0.079(8) Uani 1 1 d GU . .
H20 H 0.4167 1.1771 0.0229 0.079 Uiso 1 1 calc R . .
C21 C 0.407(2) 1.076(2) 0.1043(12) 0.100(13) Uani 1 1 d GU . .
H21 H 0.4363 1.1047 0.1315 0.100 Uiso 1 1 calc R . .
O1W O 0.4193(19) 0.657(2) 0.2473(11) 0.075(7) Uani 1 1 d . . .
O2W O 0.8907(17) 0.2422(15) 0.4527(12) 0.061(6) Uani 1 1 d . . .
O3W O 0.393(3) 0.612(2) 0.1219(19) 0.050(12) Uani 0.50 1 d P . .
O4W O 0.607(2) 0.2555(18) 0.2594(13) 0.085(8) Uani 1 1 d . . .
O5W O 0.3296(19) 0.7318(16) 0.5745(15) 0.088(9) Uani 1 1 d . . .
O6W O 0.2730(19) 0.872(2) 0.2528(13) 0.079(8) Uani 1 1 d . . .
O7W O 1.394(4) 0.269(3) 0.215(2) 0.065(13) Uani 0.50 1 d P . .
O8W O 1.327(4) 0.413(4) 0.110(2) 0.085(18) Uani 0.50 1 d P . .
O9W O 0.491(3) 1.296(3) 0.0096(17) 0.035(8) Uani 0.50 1 d P . .

loop_
_atom_site_aniso_label
_atom_site_aniso_U_11
_atom_site_aniso_U_22
_atom_site_aniso_U_33
_atom_site_aniso_U_23
_atom_site_aniso_U_13
_atom_site_aniso_U_12
Si1 0.011(3) 0.018(3) 0.013(3) -0.002(2) -0.002(2) 0.000(2)
W1 0.0186(9) 0.0122(8) 0.0158(10) 0.0032(7) -0.0042(7) -0.0041(7)
Ni1 0.0186(9) 0.0122(8) 0.0158(10) 0.0032(7) -0.0042(7) -0.0041(7)
W2 0.0219(5) 0.0132(4) 0.0142(5) -0.0040(4) -0.0011(4) -0.0058(4)
Ni2 0.0219(5) 0.0132(4) 0.0142(5) -0.0040(4) -0.0011(4) -0.0058(4)
W3 0.0213(4) 0.0126(4) 0.0164(5) -0.0051(3) -0.0068(3) 0.0026(3)
W4 0.0286(5) 0.0148(4) 0.0163(5) -0.0052(3) 0.0016(4) -0.0048(3)
W5 0.0290(5) 0.0139(4) 0.0160(5) 0.0008(3) -0.0070(4) -0.0042(3)
W6 0.0144(4) 0.0143(4) 0.0161(5) 0.0000(3) -0.0013(3) -0.0004(3)
W7 0.0169(4) 0.0162(4) 0.0189(5) -0.0034(3) -0.0083(3) 0.0011(3)
W8 0.0242(4) 0.0173(4) 0.0171(5) -0.0032(3) 0.0017(3) -0.0050(3)
W9 0.0298(5) 0.0177(4) 0.0154(5) -0.0022(3) -0.0074(4) -0.0074(3)
W10 0.0191(4) 0.0121(4) 0.0184(5) 0.0017(3) -0.0017(3) 0.0007(3)
W11 0.0176(4) 0.0164(4) 0.0180(5) -0.0010(3) -0.0079(3) -0.0001(3)
W12 0.0164(4) 0.0153(4) 0.0221(5) -0.0021(3) -0.0015(3) 0.0015(3)
O1 0.020(7) 0.020(7) 0.024(9) -0.009(6) 0.000(6) 0.000(6)
O2 0.040(7) 0.024(6) 0.026(7) -0.014(6) 0.005(6) -0.008(6)
O3 0.040(10) 0.035(9) 0.024(10) 0.004(7) 0.008(7) -0.014(8)
O4 0.038(9) 0.017(7) 0.026(9) 0.002(6) 0.010(7) -0.015(7)
O5 0.028(8) 0.006(6) 0.020(8) 0.005(5) -0.003(6) -0.007(6)
O6 0.028(8) 0.023(8) 0.033(10) -0.014(7) -0.016(7) 0.003(6)
O7 0.018(6) 0.014(6) 0.028(7) 0.004(5) 0.001(5) -0.012(5)
O8 0.045(8) 0.025(7) 0.031(8) 0.009(6) -0.018(6) -0.007(6)
O9 0.022(6) 0.015(6) 0.011(6) -0.010(5) -0.007(5) -0.001(5)
O10 0.018(6) 0.028(6) 0.039(8) -0.008(6) -0.011(6) -0.008(5)
O11 0.033(7) 0.031(7) 0.016(7) -0.010(5) -0.011(6) -0.002(5)
O12 0.022(8) 0.022(8) 0.036(10) 0.000(7) -0.017(7) 0.001(6)
O13 0.017(7) 0.006(6) 0.035(10) -0.005(6) 0.000(6) 0.003(5)
O14 0.022(7) 0.013(6) 0.008(7) 0.001(5) -0.009(6) 0.006(5)
O15 0.039(9) 0.028(8) 0.011(8) -0.002(6) -0.006(7) -0.013(7)
O16 0.012(7) 0.024(8) 0.039(10) -0.008(7) -0.008(7) 0.002(6)
O17 0.009(6) 0.021(7) 0.023(9) -0.009(6) -0.002(6) 0.003(5)
O18 0.015(7) 0.016(7) 0.034(10) -0.003(6) -0.016(6) 0.008(6)
O19 0.016(7) 0.018(7) 0.020(8) 0.002(6) -0.001(6) -0.002(6)
O20 0.015(7) 0.010(6) 0.017(8) 0.001(5) -0.002(6) -0.003(5)
O21 0.016(7) 0.012(7) 0.026(9) 0.003(6) -0.001(6) -0.008(5)
O22 0.023(8) 0.029(8) 0.010(8) 0.003(6) -0.009(6) -0.003(6)
O23 0.018(7) 0.020(7) 0.010(8) 0.003(5) -0.006(6) 0.000(6)
O24 0.020(6) 0.026(6) 0.006(6) -0.008(5) -0.006(5) 0.005(5)
O25 0.036(9) 0.027(8) 0.018(9) -0.007(6) -0.003(7) -0.017(7)
O26 0.011(6) 0.019(7) 0.009(7) 0.003(5) 0.001(5) -0.002(5)
O27 0.017(7) 0.021(7) 0.028(9) -0.007(6) -0.009(6) -0.001(6)
O28 0.022(8) 0.029(8) 0.029(10) 0.003(7) -0.015(7) -0.004(6)
O29 0.014(7) 0.011(7) 0.042(10) -0.006(6) -0.012(7) 0.000(5)
O30 0.020(8) 0.021(8) 0.036(10) 0.008(7) -0.006(7) 0.010(6)
O31 0.019(7) 0.014(7) 0.011(8) 0.004(5) -0.005(6) 0.001(5)
O32 0.035(9) 0.016(7) 0.014(8) 0.002(6) -0.004(6) -0.004(6)
O33 0.015(7) 0.025(7) 0.012(8) -0.006(6) 0.005(6) -0.004(6)
O34 0.024(8) 0.011(6) 0.023(9) 0.002(6) -0.008(6) -0.006(6)
O35 0.019(5) 0.011(4) 0.019(5) -0.005(4) -0.005(4) -0.005(4)
O36 0.015(7) 0.010(6) 0.023(8) -0.002(5) -0.007(6) 0.002(5)
O37 0.016(7) 0.034(8) 0.011(8) -0.004(6) 0.000(6) -0.005(6)
O38 0.011(7) 0.027(8) 0.023(9) -0.012(6) -0.002(6) 0.000(6)
O39 0.019(7) 0.019(7) 0.017(8) -0.008(6) 0.004(6) -0.011(6)
N1 0.043(9) 0.032(9) 0.026(11) 0.007(7) -0.013(8) -0.009(7)
C2 0.047(7) 0.047(7) 0.049(8) -0.007(5) -0.008(5) -0.014(5)
N2 0.055(7) 0.047(7) 0.053(8) -0.005(5) -0.012(5) -0.015(5)
C1 0.062(14) 0.08(2) 0.023(19) -0.015(16) -0.005(14) -0.040(15)
C3 0.044(7) 0.047(7) 0.046(7) -0.004(5) -0.008(5) -0.016(5)
O40 0.043(9) 0.032(9) 0.026(11) 0.007(7) -0.013(8) -0.009(7)
N3 0.12(3) 0.037(12) 0.055(19) -0.004(11) -0.036(17) -0.030(15)
C4 0.16(4) 0.049(17) 0.053(14) 0.015(13) -0.04(2) -0.05(2)
N4 0.09(2) 0.026(11) 0.083(18) -0.011(10) -0.026(16) -0.024(12)
C5 0.10(3) 0.037(15) 0.051(16) -0.021(12) -0.007(18) -0.021(16)
C6 0.10(3) 0.030(14) 0.029(17) 0.013(12) -0.001(16) -0.022(16)
N5 0.17(3) 0.081(18) 0.027(9) -0.023(11) 0.023(18) -0.08(2)
C7 0.063(10) 0.039(8) 0.040(9) -0.001(6) -0.005(8) -0.026(8)
N6 0.055(13) 0.035(10) 0.015(8) -0.002(7) 0.006(9) -0.017(10)
C8 0.055(10) 0.035(8) 0.038(8) -0.002(6) -0.007(8) -0.023(8)
C9 0.072(11) 0.059(9) 0.035(7) 0.004(7) -0.002(8) -0.040(8)
N7 0.046(12) 0.072(17) 0.042(10) -0.014(11) -0.002(9) -0.012(9)
C10 0.036(12) 0.049(16) 0.047(12) -0.017(11) -0.012(10) 0.001(9)
N8 0.026(10) 0.035(11) 0.037(9) 0.003(8) -0.002(7) -0.008(8)
C11 0.043(8) 0.049(10) 0.053(9) -0.003(8) -0.021(7) -0.001(7)
C12 0.069(10) 0.068(11) 0.045(8) 0.002(8) -0.024(7) -0.019(7)
N9 0.028(10) 0.025(10) 0.086(16) -0.028(11) -0.011(9) 0.000(7)
C13 0.054(9) 0.054(10) 0.047(9) 0.000(8) -0.022(8) -0.014(7)
N10 0.044(8) 0.039(8) 0.042(8) -0.021(7) 0.002(7) -0.009(6)
C14 0.025(11) 0.066(19) 0.067(16) -0.030(15) -0.016(11) -0.001(10)
C15 0.028(12) 0.09(2) 0.048(14) -0.042(15) 0.000(10) -0.017(12)
N11 0.031(9) 0.027(11) 0.080(14) 0.008(10) -0.021(9) -0.004(8)
C16 0.051(9) 0.054(10) 0.053(9) -0.009(8) 0.014(7) -0.027(7)
N12 0.096(15) 0.030(12) 0.047(12) 0.023(10) -0.030(11) -0.019(10)
C17 0.017(9) 0.057(17) 0.075(16) 0.000(13) -0.015(8) -0.014(9)
C18 0.049(14) 0.07(2) 0.034(12) 0.011(12) -0.002(9) -0.024(13)
N13 0.039(15) 0.11(2) 0.093(16) 0.025(16) -0.020(15) -0.018(15)
C19 0.046(19) 0.08(2) 0.10(2) 0.029(16) -0.027(19) -0.018(16)
N14 0.076(8) 0.076(8) 0.075(8) 0.000(5) -0.012(5) -0.022(5)
C20 0.079(9) 0.078(9) 0.079(9) -0.003(5) -0.016(5) -0.023(5)
C21 0.10(3) 0.14(4) 0.072(19) 0.008(19) -0.01(2) -0.06(3)
O1W 0.048(13) 0.11(2) 0.065(17) 0.026(14) -0.020(12) -0.025(13)
O2W 0.038(11) 0.034(11) 0.11(2) -0.008(11) -0.006(11) -0.011(9)
O3W 0.07(3) 0.010(15) 0.07(3) -0.018(16) -0.07(2) 0.019(15)
O4W 0.10(2) 0.038(12) 0.10(2) -0.015(12) 0.002(16) -0.004(12)
O5W 0.047(13) 0.025(10) 0.19(3) -0.016(14) -0.051(16) 0.006(9)
O6W 0.049(13) 0.077(16) 0.12(2) -0.055(16) -0.036(14) 0.002(11)
O7W 0.08(3) 0.03(2) 0.08(3) -0.03(2) -0.04(3) 0.02(2)
O8W 0.06(3) 0.10(4) 0.06(3) -0.04(3) -0.03(2) 0.04(3)
O9W 0.030(17) 0.05(2) 0.05(2) -0.012(16) -0.015(16) -0.028(16)

loop_
_atom_type_symbol
_atom_type_description
_atom_type_scat_dispersion_real
_atom_type_scat_dispersion_imag
_atom_type_scat_source
C C 0.0033 0.0016 'International Tables Vol C Tables 4.2.6.8 and 6.1.1.4'
H H 0.0000 0.0000 'International Tables Vol C Tables 4.2.6.8 and 6.1.1.4'
N N 0.0061 0.0033 'International Tables Vol C Tables 4.2.6.8 and 6.1.1.4'
O O 0.0106 0.0060 'International Tables Vol C Tables 4.2.6.8 and 6.1.1.4'
Si Si 0.0817 0.0704 'International Tables Vol C Tables 4.2.6.8 and 6.1.1.4'
Ni Ni 0.3393 1.1124 'International Tables Vol C Tables 4.2.6.8 and 6.1.1.4'
W W -0.8490 6.8722 'International Tables Vol C Tables 4.2.6.8 and 6.1.1.4'

loop_
_geom_angle_atom_site_label_1
_geom_angle_atom_site_label_2
_geom_angle_atom_site_label_3
_geom_angle
_geom_angle_site_symmetry_1
_geom_angle_site_symmetry_3
_geom_angle_publ_flag
O20 Si1 O36 109.3(7) . . ?
O20 Si1 O35 110.5(7) . . ?
O36 Si1 O35 110.0(7) . . ?
O20 Si1 O9 109.1(7) . . ?
O36 Si1 O9 108.9(7) . . ?
O35 Si1 O9 108.9(7) . . ?
O31 W1 O13 87.8(6) . . ?
O31 W1 N1 103.8(6) . . ?
O13 W1 N1 97.1(6) . . ?
O31 W1 O6 90.7(6) . . ?
O13 W1 O6 163.6(6) . . ?
N1 W1 O6 99.1(6) . . ?
O31 W1 O10 164.2(6) . . ?
O13 W1 O10 88.8(6) . . ?
N1 W1 O10 91.9(6) . . ?
O6 W1 O10 88.2(6) . . ?
O31 W1 O35 90.0(5) . . ?
O13 W1 O35 89.0(5) . . ?
N1 W1 O35 165.1(6) . . ?
O6 W1 O35 74.8(5) . . ?
O10 W1 O35 74.5(5) . . ?
O4 W2 O33 102.8(7) . . ?
O4 W2 O19 102.0(6) . . ?
O33 W2 O19 86.7(6) . . ?
O4 W2 O7 99.5(6) . . ?
O33 W2 O7 91.4(6) . . ?
O19 W2 O7 158.3(6) . . ?
O4 W2 O25 96.4(7) . . ?
O33 W2 O25 160.7(6) . . ?
O19 W2 O25 87.5(6) . . ?
O7 W2 O25 87.2(6) . . ?
O4 W2 O9 168.0(6) . . ?
O33 W2 O9 87.6(5) . . ?
O19 W2 O9 84.3(5) . . ?
O7 W2 O9 74.0(5) . . ?
O25 W2 O9 73.5(5) . . ?
O38 W3 O31 103.8(6) . . ?
O38 W3 O29 102.5(6) . . ?
O31 W3 O29 91.3(6) . . ?
O38 W3 O18 99.4(6) . . ?
O31 W3 O18 91.1(6) . . ?
O29 W3 O18 156.7(6) . . ?
O38 W3 O34 96.0(6) . . ?
O31 W3 O34 160.1(6) . . ?
O29 W3 O34 85.7(6) . . ?
O18 W3 O34 84.3(6) . . ?
O38 W3 O36 165.8(6) . . ?
O31 W3 O36 88.1(5) . . ?
O29 W3 O36 84.6(5) . . ?
O18 W3 O36 72.3(5) . . ?
O34 W3 O36 72.0(5) . . ?
O2 W4 O39 101.1(7) . . ?
O2 W4 O1 100.1(7) . . ?
O39 W4 O1 87.3(6) . . ?
O2 W4 O7 101.7(7) . . ?
O39 W4 O7 157.2(6) . . ?
O1 W4 O7 88.4(6) . . ?
O2 W4 O11 101.2(7) . . ?
O39 W4 O11 87.7(6) . . ?
O1 W4 O11 158.7(6) . . ?
O7 W4 O11 88.2(6) . . ?
O2 W4 O9 173.0(6) . . ?
O39 W4 O9 84.0(5) . . ?
O1 W4 O9 85.0(5) . . ?
O7 W4 O9 73.4(5) . . ?
O11 W4 O9 73.9(5) . . ?
O8 W5 O6 102.7(7) . . ?
O8 W5 O23 102.3(7) . . ?
O6 W5 O23 91.4(7) . . ?
O8 W5 O24 98.2(7) . . ?
O6 W5 O24 94.1(6) . . ?
O23 W5 O24 157.1(6) . . ?
O8 W5 O32 96.4(7) . . ?
O6 W5 O32 160.8(7) . . ?
O23 W5 O32 82.8(6) . . ?
O24 W5 O32 84.8(6) . . ?
O8 W5 O35 172.1(7) . . ?
O6 W5 O35 78.3(6) . . ?
O23 W5 O35 85.4(5) . . ?
O24 W5 O35 73.9(5) . . ?
O32 W5 O35 83.0(5) . . ?
O37 W6 O34 101.0(6) . . ?
O37 W6 O26 99.8(6) . . ?
O34 W6 O26 90.1(6) . . ?
O37 W6 O19 101.8(6) . . ?
O34 W6 O19 157.2(6) . . ?
O26 W6 O19 87.6(6) . . ?
O37 W6 O14 102.1(6) . . ?
O34 W6 O14 89.3(6) . . ?
O26 W6 O14 157.8(6) . . ?
O19 W6 O14 84.4(5) . . ?
O37 W6 O36 171.1(5) . . ?
O34 W6 O36 73.1(5) . . ?
O26 W6 O36 73.9(5) . . ?
O19 W6 O36 84.4(5) . . ?
O14 W6 O36 84.6(5) . . ?
O28 W7 O13 103.2(7) . . ?
O28 W7 O17 99.3(6) . . ?
O13 W7 O17 92.6(6) . . ?
O28 W7 O29 101.8(6) . . ?
O13 W7 O29 90.3(6) . . ?
O17 W7 O29 157.4(6) . . ?
O28 W7 O22 96.4(6) . . ?
O13 W7 O22 160.4(6) . . ?
O17 W7 O22 85.3(6) . . ?
O29 W7 O22 84.5(6) . . ?
O28 W7 O20 167.1(6) . . ?
O13 W7 O20 88.3(6) . . ?
O17 W7 O20 74.0(5) . . ?
O29 W7 O20 83.7(5) . . ?
O22 W7 O20 72.3(5) . . ?
O3 W8 O10 101.2(7) . . ?
O3 W8 O16 101.3(7) . . ?
O10 W8 O16 91.6(7) . . ?
O3 W8 O24 99.1(7) . . ?
O10 W8 O24 93.1(6) . . ?
O16 W8 O24 157.7(6) . . ?
O3 W8 O39 98.3(7) . . ?
O10 W8 O39 160.4(6) . . ?
O16 W8 O39 84.7(6) . . ?
O24 W8 O39 83.6(6) . . ?
O3 W8 O35 172.9(7) . . ?
O10 W8 O35 78.2(6) . . ?
O16 W8 O35 85.8(5) . . ?
O24 W8 O35 73.9(5) . . ?
O39 W8 O35 82.4(5) . . ?
O15 W9 O32 101.6(7) . . ?
O15 W9 O27 101.2(6) . . ?
O32 W9 O27 87.0(6) . . ?
O15 W9 O11 98.7(6) . . ?
O32 W9 O11 88.5(6) . . ?
O27 W9 O11 160.1(6) . . ?
O15 W9 O25 100.2(7) . . ?
O32 W9 O25 158.3(6) . . ?
O27 W9 O25 89.3(6) . . ?
O11 W9 O25 87.7(6) . . ?
O15 W9 O9 170.4(6) . . ?
O32 W9 O9 85.1(6) . . ?
O27 W9 O9 85.9(5) . . ?
O11 W9 O9 74.3(5) . . ?
O25 W9 O9 73.3(5) . . ?
O21 W10 O22 100.3(6) . . ?
O21 W10 O14 102.6(6) . . ?
O22 W10 O14 90.7(6) . . ?
O21 W10 O5 100.0(6) . . ?
O22 W10 O5 90.5(6) . . ?
O14 W10 O5 156.8(6) . . ?
O21 W10 O33 99.9(6) . . ?
O22 W10 O33 159.8(6) . . ?
O14 W10 O33 83.8(5) . . ?
O5 W10 O33 87.1(6) . . ?
O21 W10 O20 171.7(5) . . ?
O22 W10 O20 75.2(5) . . ?
O14 W10 O20 84.5(5) . . ?
O5 W10 O20 73.4(5) . . ?
O33 W10 O20 84.9(5) . . ?
O12 W11 O18 98.7(6) . . ?
O12 W11 O23 101.6(7) . . ?
O18 W11 O23 92.4(6) . . ?
O12 W11 O27 101.4(6) . . ?
O18 W11 O27 159.8(5) . . ?
O23 W11 O27 84.9(6) . . ?
O12 W11 O26 99.7(7) . . ?
O18 W11 O26 88.1(6) . . ?
O23 W11 O26 158.4(5) . . ?
O27 W11 O26 87.2(6) . . ?
O12 W11 O36 169.9(6) . . ?
O18 W11 O36 73.6(5) . . ?
O23 W11 O36 85.6(5) . . ?
O27 W11 O36 86.3(5) . . ?
O26 W11 O36 73.9(5) . . ?
O30 W12 O5 99.0(7) . . ?
O30 W12 O1 101.9(7) . . ?
O5 W12 O1 88.7(6) . . ?
O30 W12 O16 102.4(7) . . ?
O5 W12 O16 158.6(6) . . ?
O1 W12 O16 86.2(6) . . ?
O30 W12 O17 99.0(7) . . ?
O5 W12 O17 88.0(6) . . ?
O1 W12 O17 159.1(5) . . ?
O16 W12 O17 89.3(6) . . ?
O30 W12 O20 170.1(6) . . ?
O5 W12 O20 74.0(5) . . ?
O1 W12 O20 85.2(5) . . ?
O16 W12 O20 84.8(5) . . ?
O17 W12 O20 74.0(5) . . ?
W4 O1 W12 151.4(8) . . ?
W12 O5 W10 121.6(6) . . ?
W5 O6 W1 116.5(8) . . ?
W4 O7 W2 121.2(7) . . ?
Si1 O9 W2 124.0(7) . . ?
Si1 O9 W9 123.8(7) . . ?
W2 O9 W9 93.4(5) . . ?
Si1 O9 W4 123.2(7) . . ?
W2 O9 W4 91.4(4) . . ?
W9 O9 W4 91.8(4) . . ?
W8 O10 W1 116.0(7) . . ?
W4 O11 W9 119.9(7) . . ?
W7 O13 W1 146.8(8) . . ?
W10 O14 W6 153.9(8) . . ?
W12 O16 W8 152.0(8) . . ?
W7 O17 W12 120.4(7) . . ?
W11 O18 W3 121.7(7) . . ?
W2 O19 W6 151.0(8) . . ?
Si1 O20 W7 123.0(7) . . ?
Si1 O20 W12 124.2(7) . . ?
W7 O20 W12 91.4(4) . . ?
Si1 O20 W10 125.4(7) . . ?
W7 O20 W10 92.3(5) . . ?
W12 O20 W10 90.8(4) . . ?
W10 O22 W7 120.2(7) . . ?
W5 O23 W11 154.2(7) . . ?
W5 O24 W8 118.8(7) . . ?
W9 O25 W2 119.8(7) . . ?
W6 O26 W11 120.8(6) . . ?
W9 O27 W11 149.5(8) . . ?
W3 O29 W7 145.3(9) . . ?
W3 O31 W1 146.5(7) . . ?
W9 O32 W5 151.2(8) . . ?
W2 O33 W10 150.7(8) . . ?
W6 O34 W3 121.7(7) . . ?
Si1 O35 W1 121.8(7) . . ?
Si1 O35 W8 125.2(7) . . ?
W1 O35 W8 91.3(5) . . ?
Si1 O35 W5 125.7(7) . . ?
W1 O35 W5 90.4(4) . . ?
W8 O35 W5 92.5(5) . . ?
Si1 O36 W11 123.9(8) . . ?
Si1 O36 W3 122.9(7) . . ?
W11 O36 W3 92.3(4) . . ?
Si1 O36 W6 124.1(7) . . ?
W11 O36 W6 91.3(5) . . ?
W3 O36 W6 93.2(5) . . ?
W4 O39 W8 150.7(8) . . ?
C2 N1 C3 108.0 . . ?
C2 N1 W1 125.6(11) . . ?
C3 N1 W1 126.4(11) . . ?
N1 C2 N2 108.0 . . ?
N1 C2 H2 126.0 . . ?
N2 C2 H2 126.0 . . ?
C1 N2 C2 108.0 . . ?
C1 N2 H2A 126.0 . . ?
C2 N2 H2A 126.0 . . ?
C3 C1 N2 108.0 . . ?
C3 C1 H1 126.0 . . ?
N2 C1 H1 126.0 . . ?
C1 C3 N1 108.0 . . ?
C1 C3 H3 126.0 . . ?
N1 C3 H3 126.0 . . ?
C4 N3 C6 108.0 . . ?
C4 N3 H3A 126.0 . . ?
C6 N3 H3A 126.0 . . ?
N3 C4 N4 108.0 . . ?
N3 C4 H4 126.0 . . ?
N4 C4 H4 126.0 . . ?
C4 N4 C5 108.0 . . ?
C4 N4 H4A 126.0 . . ?
C5 N4 H4A 126.0 . . ?
C6 C5 N4 108.0 . . ?
C6 C5 H5 126.0 . . ?
N4 C5 H5 126.0 . . ?
C5 C6 N3 108.0 . . ?
C5 C6 H6 126.0 . . ?
N3 C6 H6 126.0 . . ?
C7 N5 C9 108.0 . . ?
C7 N5 H5A 126.0 . . ?
C9 N5 H5A 126.0 . . ?
N5 C7 N6 108.0 . . ?
N5 C7 H7 126.0 . . ?
N6 C7 H7 126.0 . . ?
C8 N6 C7 108.0 . . ?
C8 N6 H6A 126.0 . . ?
C7 N6 H6A 126.0 . . ?
N6 C8 C9 108.0 . . ?
N6 C8 H8 126.0 . . ?
C9 C8 H8 126.0 . . ?
N5 C9 C8 108.0 . . ?
N5 C9 H9 126.0 . . ?
C8 C9 H9 126.0 . . ?
C12 N7 C10 108.0 . . ?
C12 N7 H7A 126.0 . . ?
C10 N7 H7A 126.0 . . ?
N8 C10 N7 108.0 . . ?
N8 C10 H10 126.0 . . ?
N7 C10 H10 126.0 . . ?
C10 N8 C11 108.0 . . ?
C10 N8 H8A 126.0 . . ?
C11 N8 H8A 126.0 . . ?
C12 C11 N8 108.0 . . ?
C12 C11 H11 126.0 . . ?
N8 C11 H11 126.0 . . ?
C11 C12 N7 108.0 . . ?
C11 C12 H12 126.0 . . ?
N7 C12 H12 126.0 . . ?
C15 N9 C13 108.0 . . ?
C15 N9 H9A 126.0 . . ?
C13 N9 H9A 126.0 . . ?
N10 C13 N9 108.0 . . ?
N10 C13 H13 126.0 . . ?
N9 C13 H13 126.0 . . ?
C14 N10 C13 108.0 . . ?
C14 N10 H10A 126.0 . . ?
C13 N10 H10A 126.0 . . ?
N10 C14 C15 108.0 . . ?
N10 C14 H14 126.0 . . ?
C15 C14 H14 126.0 . . ?
C14 C15 N9 108.0 . . ?
C14 C15 H15 126.0 . . ?
N9 C15 H15 126.0 . . ?
C18 N11 C16 108.0 . . ?
C18 N11 H11A 126.0 . . ?
C16 N11 H11A 126.0 . . ?
N11 C16 N12 108.0 . . ?
N11 C16 H16 126.0 . . ?
N12 C16 H16 126.0 . . ?
C16 N12 C17 108.0 . . ?
C16 N12 H12A 126.0 . . ?
C17 N12 H12A 126.0 . . ?
C18 C17 N12 108.0 . . ?
C18 C17 H17 126.0 . . ?
N12 C17 H17 126.0 . . ?
N11 C18 C17 108.0 . . ?
N11 C18 H18 126.0 . . ?
C17 C18 H18 126.0 . . ?
C21 N13 C19 108.0 . . ?
C21 N13 H13A 126.0 . . ?
C19 N13 H13A 126.0 . . ?
N13 C19 N14 108.0 . . ?
N13 C19 H19 126.0 . . ?
N14 C19 H19 126.0 . . ?
C20 N14 C19 108.0 . . ?
C20 N14 H14A 126.0 . . ?
C19 N14 H14A 126.0 . . ?
N14 C20 C21 108.0 . . ?
N14 C20 H20 126.0 . . ?
C21 C20 H20 126.0 . . ?
N13 C21 C20 108.0 . . ?
N13 C21 H21 126.0 . . ?
C20 C21 H21 126.0 . . ?

loop_
_geom_bond_atom_site_label_1
_geom_bond_atom_site_label_2
_geom_bond_distance
_geom_bond_site_symmetry_2
_geom_bond_publ_flag
Si1 O20 1.629(14) . ?
Si1 O36 1.638(14) . ?
Si1 O35 1.650(14) . ?
Si1 O9 1.659(13) . ?
W1 O31 1.935(13) . ?
W1 O13 1.958(14) . ?
W1 N1 1.982(16) . ?
W1 O6 2.040(15) . ?
W1 O10 2.062(15) . ?
W1 O35 2.282(12) . ?
W2 O4 1.758(14) . ?
W2 O33 1.887(14) . ?
W2 O19 1.904(13) . ?
W2 O7 1.927(14) . ?
W2 O25 1.957(15) . ?
W2 O9 2.317(14) . ?
W3 O38 1.731(13) . ?
W3 O31 1.826(14) . ?
W3 O29 1.901(13) . ?
W3 O18 1.964(13) . ?
W3 O34 1.998(13) . ?
W3 O36 2.335(13) . ?
W4 O2 1.698(14) . ?
W4 O39 1.882(13) . ?
W4 O1 1.896(15) . ?
W4 O7 1.911(13) . ?
W4 O11 1.937(14) . ?
W4 O9 2.355(12) . ?
W5 O8 1.736(15) . ?
W5 O6 1.798(14) . ?
W5 O23 1.902(14) . ?
W5 O24 1.945(13) . ?
W5 O32 1.989(14) . ?
W5 O35 2.320(13) . ?
W6 O37 1.719(14) . ?
W6 O34 1.904(13) . ?
W6 O26 1.911(13) . ?
W6 O19 1.914(14) . ?
W6 O14 1.929(12) . ?
W6 O36 2.356(14) . ?
W7 O28 1.728(15) . ?
W7 O13 1.824(14) . ?
W7 O17 1.935(12) . ?
W7 O29 1.938(13) . ?
W7 O22 2.048(15) . ?
W7 O20 2.346(13) . ?
W8 O3 1.741(16) . ?
W8 O10 1.814(14) . ?
W8 O16 1.926(15) . ?
W8 O24 1.947(13) . ?
W8 O39 2.000(12) . ?
W8 O35 2.318(13) . ?
W9 O15 1.724(14) . ?
W9 O32 1.883(14) . ?
W9 O27 1.900(14) . ?
W9 O11 1.950(15) . ?
W9 O25 1.952(15) . ?
W9 O9 2.330(13) . ?
W10 O21 1.723(13) . ?
W10 O22 1.865(14) . ?
W10 O14 1.894(12) . ?
W10 O5 1.928(14) . ?
W10 O33 1.930(14) . ?
W10 O20 2.358(13) . ?
W11 O12 1.720(13) . ?
W11 O18 1.892(14) . ?
W11 O23 1.915(14) . ?
W11 O27 1.926(13) . ?
W11 O26 1.947(13) . ?
W11 O36 2.333(12) . ?
W12 O30 1.732(13) . ?
W12 O5 1.908(13) . ?
W12 O1 1.909(14) . ?
W12 O16 1.911(16) . ?
W12 O17 1.936(13) . ?
W12 O20 2.347(12) . ?
N1 C2 1.364(15) . ?
N1 C3 1.364(15) . ?
C2 N2 1.364(15) . ?
C2 H2 0.9300 . ?
N2 C1 1.364(15) . ?
N2 H2A 0.8600 . ?
C1 C3 1.364(15) . ?
C1 H1 0.9300 . ?
C3 H3 0.9300 . ?
N3 C4 1.321(14) . ?
N3 C6 1.321(14) . ?
N3 H3A 0.8600 . ?
C4 N4 1.321(14) . ?
C4 H4 0.9300 . ?
N4 C5 1.321(14) . ?
N4 H4A 0.8600 . ?
C5 C6 1.321(14) . ?
C5 H5 0.9300 . ?
C6 H6 0.9300 . ?
N5 C7 1.317(13) . ?
N5 C9 1.317(13) . ?
N5 H5A 0.8600 . ?
C7 N6 1.317(13) . ?
C7 H7 0.9300 . ?
N6 C8 1.317(13) . ?
N6 H6A 0.8600 . ?
C8 C9 1.317(13) . ?
C8 H8 0.9300 . ?
C9 H9 0.9300 . ?
N7 C12 1.352(13) . ?
N7 C10 1.352(13) . ?
N7 H7A 0.8600 . ?
C10 N8 1.352(13) . ?
C10 H10 0.9300 . ?
N8 C11 1.352(13) . ?
N8 H8A 0.8600 . ?
C11 C12 1.352(13) . ?
C11 H11 0.9300 . ?
C12 H12 0.9300 . ?
N9 C15 1.315(12) . ?
N9 C13 1.315(12) . ?
N9 H9A 0.8600 . ?
C13 N10 1.315(12) . ?
C13 H13 0.9300 . ?
N10 C14 1.315(12) . ?
N10 H10A 0.8600 . ?
C14 C15 1.315(12) . ?
C14 H14 0.9300 . ?
C15 H15 0.9300 . ?
N11 C18 1.325(12) . ?
N11 C16 1.325(12) . ?
N11 H11A 0.8600 . ?
C16 N12 1.325(12) . ?
C16 H16 0.9300 . ?
N12 C17 1.325(12) . ?
N12 H12A 0.8600 . ?
C17 C18 1.325(12) . ?
C17 H17 0.9300 . ?
C18 H18 0.9300 . ?
N13 C21 1.372(18) . ?
N13 C19 1.372(18) . ?
N13 H13A 0.8600 . ?
C19 N14 1.372(18) . ?
C19 H19 0.9300 . ?
N14 C20 1.372(18) . ?
N14 H14A 0.8600 . ?
C20 C21 1.372(18) . ?
C20 H20 0.9300 . ?
C21 H21 0.9300 . ?
